data_1554213
loop_
_publ_author_name
'Yoshida, Yukihiro'
'Tango, Shunsuke'
'Isomura, Kazuhide'
'Nakamura, Yuto'
'Kishida, Hideo'
'Koretsune, Takashi'
'Sakata, Masafumi'
'Nakano, Yoshiaki'
'Yamochi, Hideki'
'Saito, Gunzi'

_publ_section_title
;
 Charge-transfer complexes based on C2v-symmetric benzo[ghi]perylene:
 comparison of their dynamic and electronic properties with those of
 D6h-symmetric coronene
;
_journal_issue 6
_journal_name_full 'Materials Chemistry Frontiers'
_journal_page_first 1165
_journal_paper_doi 10.1039/C8QM00112J
_journal_volume 2
_journal_year 2018
_chemical_formula_moiety '(C22 H12), (C12 H4 N4)'
_chemical_formula_sum 'C56 H28 N4'
_chemical_formula_weight 756.87
_chemical_name_common (benzo[ghi]perylene)2TCNQ
_space_group_IT_number 2
_space_group_name_Hall '-P 1'
_space_group_name_H-M_alt 'P -1'
_symmetry_cell_setting triclinic
_symmetry_space_group_name_H-M 'P -1'
_atom_sites_solution_hydrogens geom
_atom_sites_solution_primary direct
_atom_sites_solution_secondary difmap
_audit_creation_method SHELXL-97
_cell_angle_alpha 78.598(2)
_cell_angle_beta 80.637(2)
_cell_angle_gamma 80.207(2)
_cell_formula_units_Z 2
_cell_length_a 7.1246(8)
_cell_length_b 12.3495(14)
_cell_length_c 21.257(3)
_cell_measurement_reflns_used 3082
_cell_measurement_temperature 100(2)
_cell_measurement_theta_max 28.03
_cell_measurement_theta_min 2.37
_cell_volume 1790.5(4)
_computing_cell_refinement 'Bruker SAINT'
_computing_data_collection 'Bruker APEX2'
_computing_data_reduction 'Bruker SAINT'
_computing_molecular_graphics 'Bruker SHELXTL'
_computing_publication_material 'Bruker SHELXTL'
_computing_structure_refinement 'SHELXL-97 (Sheldrick, 2008)'
_computing_structure_solution 'SHELXS-97 (Sheldrick, 2008)'
_diffrn_ambient_temperature 100(2)
_diffrn_detector_area_resol_mean 8.333
_diffrn_measured_fraction_theta_full 0.993
_diffrn_measured_fraction_theta_max 0.993
_diffrn_measurement_device_type 'Bruker APEX-II CCD'
_diffrn_measurement_method '\f and \w scans'
_diffrn_radiation_monochromator graphite
_diffrn_radiation_source 'fine-focus sealed tube'
_diffrn_radiation_type MoK\a
_diffrn_radiation_wavelength 0.71073
_diffrn_reflns_av_R_equivalents 0.0748
_diffrn_reflns_av_sigmaI/netI 0.1143
_diffrn_reflns_limit_h_max 8
_diffrn_reflns_limit_h_min -8
_diffrn_reflns_limit_k_max 14
_diffrn_reflns_limit_k_min -14
_diffrn_reflns_limit_l_max 25
_diffrn_reflns_limit_l_min -25
_diffrn_reflns_number 16922
_diffrn_reflns_theta_full 25.00
_diffrn_reflns_theta_max 25.02
_diffrn_reflns_theta_min 1.70
_exptl_absorpt_coefficient_mu 0.083
_exptl_absorpt_correction_T_max 0.9942
_exptl_absorpt_correction_T_min 0.9837
_exptl_absorpt_correction_type numerical
_exptl_crystal_colour black
_exptl_crystal_density_diffrn 1.404
_exptl_crystal_density_method 'not measured'
_exptl_crystal_description 'thick plate'
_exptl_crystal_F_000 784
_exptl_crystal_size_max 0.20
_exptl_crystal_size_mid 0.08
_exptl_crystal_size_min 0.07
_refine_diff_density_max 0.314
_refine_diff_density_min -0.282
_refine_diff_density_rms 0.057
_refine_ls_extinction_method none
_refine_ls_goodness_of_fit_ref 1.003
_refine_ls_hydrogen_treatment constr
_refine_ls_matrix_type full
_refine_ls_number_parameters 541
_refine_ls_number_reflns 6295
_refine_ls_number_restraints 0
_refine_ls_restrained_S_all 1.003
_refine_ls_R_factor_all 0.1563
_refine_ls_R_factor_gt 0.0783
_refine_ls_shift/su_max 0.000
_refine_ls_shift/su_mean 0.000
_refine_ls_structure_factor_coef Fsqd
_refine_ls_weighting_details 'calc w=1/[\s^2^(Fo^2^)+(0.0757P)^2^+0.0000P] where P=(Fo^2^+2Fc^2^)/3'
_refine_ls_weighting_scheme calc
_refine_ls_wR_factor_gt 0.1543
_refine_ls_wR_factor_ref 0.1755
_reflns_number_gt 3197
_reflns_number_total 6295
_reflns_threshold_expression >2sigma(I)
_cod_data_source_file c8qm00112j2.cif
_cod_data_source_block bper2TCNQ-100K
_cod_depositor_comments
;
The following automatic conversions were performed:

data item '_symmetry_cell_setting' value 'Triclinic' was changed to
'triclinic' in accordance with the
/home/saulius/struct/COD-crude-data/automatic-downloads/DataCite-retrospective/RSC/depositions/lib/dictionaries/cif_core.dic
dictionary named 'cif_core.dic' version 2.4.2 last updated on
2011-04-26.

Automatic conversion script
Id: cif_fix_values 6909 2019-04-08 15:41:33Z antanas 
;
_cod_original_cell_volume 1790.4(4)
_cod_original_sg_symbol_H-M 'P-1   '
_cod_database_code 1554213

loop_
_symmetry_equiv_pos_as_xyz
'x, y, z'
'-x, -y, -z'

loop_
_atom_site_label
_atom_site_type_symbol
_atom_site_fract_x
_atom_site_fract_y
_atom_site_fract_z
_atom_site_U_iso_or_equiv
_atom_site_adp_type
_atom_site_occupancy
_atom_site_symmetry_multiplicity
_atom_site_calc_flag
_atom_site_refinement_flags
C1 C 0.7540(5) 0.1065(3) 0.33586(17) 0.0209(9) Uani 1 1 d .
H1 H 0.8236 0.0495 0.3153 0.025 Uiso 1 1 calc R
C2 C 0.7231(5) 0.0904(3) 0.40326(17) 0.0245(10) Uani 1 1 d .
H2 H 0.7724 0.0230 0.4271 0.029 Uiso 1 1 calc R
C3 C 0.6203(5) 0.1731(3) 0.43504(18) 0.0249(10) Uani 1 1 d .
H3 H 0.5998 0.1611 0.4801 0.030 Uiso 1 1 calc R
C4 C 0.5468(5) 0.2749(3) 0.39984(17) 0.0205(9) Uani 1 1 d .
C5 C 0.4400(5) 0.3639(4) 0.43168(19) 0.0271(10) Uani 1 1 d .
H5 H 0.4204 0.3533 0.4767 0.033 Uiso 1 1 calc R
C6 C 0.3687(5) 0.4610(4) 0.39786(18) 0.0263(10) Uani 1 1 d .
H6 H 0.3000 0.5164 0.4198 0.032 Uiso 1 1 calc R
C7 C 0.3955(5) 0.4816(3) 0.32868(18) 0.0219(9) Uani 1 1 d .
C8 C 0.3223(6) 0.5838(3) 0.2926(2) 0.0290(11) Uani 1 1 d .
H8 H 0.2541 0.6400 0.3142 0.035 Uiso 1 1 calc R
C9 C 0.3498(5) 0.6019(3) 0.2265(2) 0.0274(10) Uani 1 1 d .
H9 H 0.2982 0.6698 0.2037 0.033 Uiso 1 1 calc R
C10 C 0.4553(5) 0.5193(3) 0.19200(18) 0.0192(9) Uani 1 1 d .
C11 C 0.4905(5) 0.5385(3) 0.12257(18) 0.0234(10) Uani 1 1 d .
H11 H 0.4418 0.6066 0.0993 0.028 Uiso 1 1 calc R
C12 C 0.5939(5) 0.4585(3) 0.09040(18) 0.0215(9) Uani 1 1 d .
H12 H 0.6142 0.4729 0.0454 0.026 Uiso 1 1 calc R
C13 C 0.6719(5) 0.3532(3) 0.12398(17) 0.0159(9) Uani 1 1 d .
C14 C 0.7806(5) 0.2704(3) 0.09179(17) 0.0198(9) Uani 1 1 d .
H14 H 0.8033 0.2837 0.0468 0.024 Uiso 1 1 calc R
C15 C 0.8544(5) 0.1701(3) 0.12527(17) 0.0196(9) Uani 1 1 d .
H15 H 0.9266 0.1161 0.1028 0.024 Uiso 1 1 calc R
C16 C 0.8227(5) 0.1481(3) 0.19219(17) 0.0180(9) Uani 1 1 d .
H16 H 0.8733 0.0792 0.2141 0.022 Uiso 1 1 calc R
C17 C 0.7164(5) 0.2271(3) 0.22741(17) 0.0146(8) Uani 1 1 d .
C18 C 0.6825(5) 0.2067(3) 0.29859(17) 0.0166(9) Uani 1 1 d .
C19 C 0.5762(5) 0.2929(3) 0.33094(17) 0.0180(9) Uani 1 1 d .
C20 C 0.5006(5) 0.3972(3) 0.29533(18) 0.0171(9) Uani 1 1 d .
C21 C 0.5307(5) 0.4166(3) 0.22658(17) 0.0154(9) Uani 1 1 d .
C22 C 0.6391(5) 0.3314(3) 0.19288(17) 0.0158(9) Uani 1 1 d .
C23 C -0.2670(6) 0.7232(3) 0.30849(19) 0.0276(10) Uani 1 1 d .
H23 H -0.3553 0.6950 0.2906 0.033 Uiso 1 1 calc R
C24 C -0.2753(6) 0.7064(4) 0.37505(19) 0.0330(11) Uani 1 1 d .
H24 H -0.3671 0.6664 0.4012 0.040 Uiso 1 1 calc R
C25 C -0.1481(6) 0.7486(4) 0.40274(19) 0.0325(11) Uani 1 1 d .
H25 H -0.1556 0.7373 0.4476 0.039 Uiso 1 1 calc R
C26 C -0.0083(6) 0.8080(3) 0.36456(17) 0.0218(9) Uani 1 1 d .
C27 C 0.1293(6) 0.8505(3) 0.39160(19) 0.0269(10) Uani 1 1 d .
H27 H 0.1217 0.8416 0.4364 0.032 Uiso 1 1 calc R
C28 C 0.2692(6) 0.9030(3) 0.35422(18) 0.0247(10) Uani 1 1 d .
H28 H 0.3570 0.9290 0.3734 0.030 Uiso 1 1 calc R
C29 C 0.2845(5) 0.9192(3) 0.28532(18) 0.0199(9) Uani 1 1 d .
C30 C 0.4343(5) 0.9723(3) 0.24476(18) 0.0240(10) Uani 1 1 d .
H30 H 0.5238 0.9979 0.2635 0.029 Uiso 1 1 calc R
C31 C 0.4490(5) 0.9863(3) 0.17851(18) 0.0235(10) Uani 1 1 d .
H31 H 0.5482 1.0211 0.1530 0.028 Uiso 1 1 calc R
C32 C 0.3156(5) 0.9487(3) 0.14875(17) 0.0206(9) Uani 1 1 d .
C33 C 0.3316(6) 0.9603(3) 0.08001(18) 0.0255(10) Uani 1 1 d .
H33 H 0.4310 0.9945 0.0542 0.031 Uiso 1 1 calc R
C34 C 0.2054(5) 0.9224(3) 0.05172(18) 0.0221(10) Uani 1 1 d .
H34 H 0.2201 0.9310 0.0068 0.027 Uiso 1 1 calc R
C35 C 0.0493(5) 0.8694(3) 0.08899(17) 0.0202(9) Uani 1 1 d .
C36 C -0.0837(6) 0.8316(3) 0.06108(18) 0.0226(10) Uani 1 1 d .
H36 H -0.0743 0.8422 0.0162 0.027 Uiso 1 1 calc R
C37 C -0.2302(6) 0.7785(3) 0.09834(18) 0.0238(10) Uani 1 1 d .
H37 H -0.3192 0.7543 0.0787 0.029 Uiso 1 1 calc R
C38 C -0.2437(5) 0.7615(3) 0.16501(18) 0.0226(10) Uani 1 1 d .
H38 H -0.3410 0.7239 0.1897 0.027 Uiso 1 1 calc R
C39 C -0.1176(5) 0.7983(3) 0.19652(17) 0.0185(9) Uani 1 1 d .
C40 C -0.1294(5) 0.7814(3) 0.26725(18) 0.0191(9) Uani 1 1 d .
C41 C 0.0018(5) 0.8238(3) 0.29580(17) 0.0186(9) Uani 1 1 d .
C42 C 0.1514(5) 0.8806(3) 0.25624(17) 0.0180(9) Uani 1 1 d .
C43 C 0.1661(5) 0.8950(3) 0.18710(17) 0.0179(9) Uani 1 1 d .
C44 C 0.0316(5) 0.8542(3) 0.15793(17) 0.0166(9) Uani 1 1 d .
C45 C 0.0640(5) 0.3080(3) 0.32583(17) 0.0158(9) Uani 1 1 d .
C46 C -0.0116(5) 0.4134(3) 0.29069(17) 0.0177(9) Uani 1 1 d .
H46 H -0.0800 0.4680 0.3134 0.021 Uiso 1 1 calc R
C47 C 0.0142(5) 0.4352(3) 0.22532(17) 0.0170(9) Uani 1 1 d .
H47 H -0.0373 0.5041 0.2036 0.020 Uiso 1 1 calc R
C48 C 0.1214(5) 0.3521(3) 0.18870(17) 0.0162(9) Uani 1 1 d .
C49 C 0.1946(5) 0.2463(3) 0.22418(17) 0.0174(9) Uani 1 1 d .
H49 H 0.2617 0.1910 0.2018 0.021 Uiso 1 1 calc R
C50 C 0.1679(5) 0.2256(3) 0.28909(17) 0.0167(9) Uani 1 1 d .
H50 H 0.2179 0.1564 0.3108 0.020 Uiso 1 1 calc R
C51 C 0.0377(5) 0.2861(3) 0.39265(17) 0.0168(9) Uani 1 1 d .
C52 C -0.0662(6) 0.3654(3) 0.43106(18) 0.0225(10) Uani 1 1 d .
C53 C 0.1158(5) 0.1813(4) 0.42798(17) 0.0199(9) Uani 1 1 d .
C54 C 0.1529(5) 0.3745(3) 0.12175(16) 0.0157(9) Uani 1 1 d .
C55 C 0.0862(5) 0.4802(3) 0.08507(17) 0.0184(9) Uani 1 1 d .
C56 C 0.2622(5) 0.2945(3) 0.08434(18) 0.0181(9) Uani 1 1 d .
N1 N -0.1496(5) 0.4298(3) 0.46181(15) 0.0304(9) Uani 1 1 d .
N2 N 0.1802(5) 0.0977(3) 0.45685(15) 0.0265(8) Uani 1 1 d .
N3 N 0.0366(5) 0.5642(3) 0.05402(15) 0.0266(8) Uani 1 1 d .
N4 N 0.3508(5) 0.2326(3) 0.05343(15) 0.0254(8) Uani 1 1 d .

loop_
_atom_site_aniso_label
_atom_site_aniso_U_11
_atom_site_aniso_U_22
_atom_site_aniso_U_33
_atom_site_aniso_U_23
_atom_site_aniso_U_13
_atom_site_aniso_U_12
C1 0.022(2) 0.018(2) 0.023(2) -0.0007(18) -0.0047(18) -0.0054(19)
C2 0.026(2) 0.029(3) 0.018(2) 0.0080(19) -0.0103(18) -0.009(2)
C3 0.019(2) 0.040(3) 0.017(2) -0.001(2) -0.0016(18) -0.012(2)
C4 0.013(2) 0.036(3) 0.017(2) -0.0078(19) -0.0003(17) -0.0133(19)
C5 0.016(2) 0.051(3) 0.018(2) -0.012(2) 0.0028(18) -0.012(2)
C6 0.015(2) 0.040(3) 0.028(2) -0.021(2) -0.0007(19) -0.001(2)
C7 0.016(2) 0.024(2) 0.032(2) -0.015(2) -0.0029(18) -0.0076(19)
C8 0.020(2) 0.027(3) 0.044(3) -0.019(2) -0.003(2) -0.001(2)
C9 0.017(2) 0.019(2) 0.046(3) -0.007(2) -0.009(2) 0.0018(19)
C10 0.014(2) 0.017(2) 0.029(2) -0.0048(18) -0.0058(18) -0.0048(18)
C11 0.020(2) 0.019(2) 0.028(2) 0.0075(19) -0.0073(19) -0.0056(19)
C12 0.020(2) 0.027(3) 0.018(2) 0.0028(18) -0.0071(18) -0.008(2)
C13 0.008(2) 0.021(2) 0.019(2) -0.0001(17) -0.0045(16) -0.0054(17)
C14 0.017(2) 0.028(3) 0.014(2) -0.0051(18) 0.0011(17) -0.0065(19)
C15 0.019(2) 0.022(2) 0.020(2) -0.0095(18) 0.0006(18) -0.0060(18)
C16 0.013(2) 0.017(2) 0.025(2) -0.0066(18) -0.0031(17) 0.0000(18)
C17 0.011(2) 0.015(2) 0.019(2) -0.0035(17) 0.0011(16) -0.0054(17)
C18 0.014(2) 0.019(2) 0.019(2) -0.0032(17) -0.0040(17) -0.0046(18)
C19 0.011(2) 0.026(2) 0.019(2) -0.0047(18) -0.0041(17) -0.0052(18)
C20 0.011(2) 0.018(2) 0.024(2) -0.0052(18) -0.0036(17) -0.0037(17)
C21 0.011(2) 0.014(2) 0.021(2) -0.0024(17) -0.0022(17) -0.0046(17)
C22 0.009(2) 0.020(2) 0.020(2) -0.0037(17) -0.0028(17) -0.0050(18)
C23 0.026(2) 0.029(3) 0.028(2) 0.000(2) -0.0088(19) -0.006(2)
C24 0.031(3) 0.046(3) 0.023(2) -0.003(2) 0.001(2) -0.014(2)
C25 0.032(3) 0.044(3) 0.018(2) 0.002(2) 0.001(2) -0.007(2)
C26 0.026(2) 0.022(2) 0.017(2) -0.0051(18) -0.0030(18) 0.0002(19)
C27 0.029(3) 0.035(3) 0.018(2) -0.0079(19) -0.0070(19) 0.000(2)
C28 0.023(2) 0.029(3) 0.025(2) -0.0097(19) -0.0085(19) -0.001(2)
C29 0.020(2) 0.016(2) 0.024(2) -0.0045(18) -0.0050(18) 0.0014(18)
C30 0.022(2) 0.018(2) 0.036(3) -0.0109(19) -0.008(2) -0.0020(19)
C31 0.021(2) 0.020(2) 0.029(2) -0.0048(19) -0.0022(19) -0.0023(19)
C32 0.025(2) 0.014(2) 0.021(2) -0.0057(17) 0.0033(18) -0.0011(18)
C33 0.028(3) 0.021(2) 0.023(2) -0.0006(18) 0.0077(19) -0.005(2)
C34 0.027(2) 0.022(2) 0.015(2) -0.0067(18) 0.0026(18) 0.002(2)
C35 0.020(2) 0.017(2) 0.022(2) -0.0038(17) -0.0072(18) 0.0056(18)
C36 0.032(3) 0.020(2) 0.016(2) -0.0074(18) -0.0067(19) 0.003(2)
C37 0.026(2) 0.023(2) 0.027(2) -0.0097(19) -0.0099(19) -0.004(2)
C38 0.024(2) 0.020(2) 0.024(2) -0.0037(18) -0.0042(19) -0.0032(19)
C39 0.018(2) 0.016(2) 0.021(2) -0.0045(17) -0.0060(18) 0.0038(18)
C40 0.017(2) 0.016(2) 0.023(2) -0.0047(17) -0.0018(18) 0.0006(18)
C41 0.020(2) 0.016(2) 0.019(2) -0.0040(17) -0.0046(18) 0.0026(18)
C42 0.019(2) 0.014(2) 0.021(2) -0.0041(17) -0.0037(18) 0.0019(18)
C43 0.021(2) 0.012(2) 0.017(2) -0.0017(17) -0.0023(18) 0.0045(18)
C44 0.018(2) 0.013(2) 0.018(2) -0.0069(17) -0.0047(17) 0.0060(17)
C45 0.009(2) 0.022(2) 0.019(2) -0.0047(17) -0.0039(16) -0.0044(17)
C46 0.011(2) 0.021(2) 0.022(2) -0.0071(18) -0.0019(17) -0.0029(17)
C47 0.014(2) 0.015(2) 0.022(2) -0.0020(17) -0.0012(17) -0.0037(17)
C48 0.013(2) 0.019(2) 0.019(2) -0.0022(17) -0.0054(17) -0.0081(17)
C49 0.013(2) 0.021(2) 0.019(2) -0.0039(17) -0.0035(17) -0.0015(17)
C50 0.017(2) 0.014(2) 0.020(2) -0.0033(17) -0.0052(17) -0.0024(17)
C51 0.014(2) 0.021(2) 0.018(2) -0.0026(17) -0.0052(17) -0.0053(18)
C52 0.023(2) 0.027(3) 0.018(2) -0.003(2) -0.0024(19) -0.007(2)
C53 0.017(2) 0.035(3) 0.012(2) -0.0080(19) -0.0023(17) -0.009(2)
C54 0.013(2) 0.018(2) 0.018(2) -0.0062(17) -0.0033(16) -0.0013(17)
C55 0.016(2) 0.025(2) 0.014(2) -0.0049(19) -0.0004(17) -0.0035(19)
C56 0.018(2) 0.021(2) 0.017(2) 0.0003(18) -0.0066(18) -0.0055(19)
N1 0.023(2) 0.046(2) 0.025(2) -0.0145(19) -0.0011(16) -0.0053(19)
N2 0.027(2) 0.037(2) 0.0167(19) 0.0001(17) -0.0049(16) -0.0094(18)
N3 0.033(2) 0.025(2) 0.0180(18) -0.0023(16) 0.0008(16) 0.0007(17)
N4 0.027(2) 0.029(2) 0.0210(19) -0.0095(16) -0.0021(16) -0.0019(17)

loop_
_atom_type_symbol
_atom_type_description
_atom_type_scat_dispersion_real
_atom_type_scat_dispersion_imag
_atom_type_scat_source
C C 0.0033 0.0016 'International Tables Vol C Tables 4.2.6.8 and 6.1.1.4'
N N 0.0061 0.0033 'International Tables Vol C Tables 4.2.6.8 and 6.1.1.4'
H H 0.0000 0.0000 'International Tables Vol C Tables 4.2.6.8 and 6.1.1.4'

loop_
_geom_angle_atom_site_label_1
_geom_angle_atom_site_label_2
_geom_angle_atom_site_label_3
_geom_angle
C2 C1 C18 121.2(4)
C2 C1 H1 119.4
C18 C1 H1 119.4
C3 C2 C1 120.8(4)
C3 C2 H2 119.6
C1 C2 H2 119.6
C2 C3 C4 120.1(4)
C2 C3 H3 120.0
C4 C3 H3 120.0
C3 C4 C19 120.0(4)
C3 C4 C5 121.5(3)
C19 C4 C5 118.4(4)
C6 C5 C4 121.4(4)
C6 C5 H5 119.3
C4 C5 H5 119.3
C5 C6 C7 121.5(4)
C5 C6 H6 119.3
C7 C6 H6 119.3
C8 C7 C20 118.9(4)
C8 C7 C6 121.9(4)
C20 C7 C6 119.1(4)
C9 C8 C7 121.0(4)
C9 C8 H8 119.5
C7 C8 H8 119.5
C8 C9 C10 121.2(4)
C8 C9 H9 119.4
C10 C9 H9 119.4
C21 C10 C9 119.1(4)
C21 C10 C11 119.1(3)
C9 C10 C11 121.8(4)
C12 C11 C10 120.9(4)
C12 C11 H11 119.6
C10 C11 H11 119.6
C11 C12 C13 121.5(4)
C11 C12 H12 119.2
C13 C12 H12 119.2
C14 C13 C22 118.6(3)
C14 C13 C12 122.4(3)
C22 C13 C12 119.0(3)
C15 C14 C13 121.2(3)
C15 C14 H14 119.4
C13 C14 H14 119.4
C14 C15 C16 120.6(4)
C14 C15 H15 119.7
C16 C15 H15 119.7
C15 C16 C17 121.3(4)
C15 C16 H16 119.3
C17 C16 H16 119.3
C16 C17 C22 118.3(3)
C16 C17 C18 122.5(3)
C22 C17 C18 119.1(3)
C1 C18 C19 118.5(3)
C1 C18 C17 122.5(3)
C19 C18 C17 119.0(3)
C4 C19 C18 119.4(4)
C4 C19 C20 119.7(4)
C18 C19 C20 121.0(3)
C7 C20 C21 120.0(4)
C7 C20 C19 119.8(3)
C21 C20 C19 120.2(3)
C10 C21 C20 119.8(3)
C10 C21 C22 120.3(3)
C20 C21 C22 119.9(3)
C17 C22 C13 120.0(3)
C17 C22 C21 120.8(3)
C13 C22 C21 119.2(3)
C24 C23 C40 121.8(4)
C24 C23 H23 119.1
C40 C23 H23 119.1
C25 C24 C23 120.3(4)
C25 C24 H24 119.9
C23 C24 H24 119.9
C24 C25 C26 121.0(4)
C24 C25 H25 119.5
C26 C25 H25 119.5
C25 C26 C41 118.7(4)
C25 C26 C27 122.5(4)
C41 C26 C27 118.8(4)
C28 C27 C26 121.9(4)
C28 C27 H27 119.0
C26 C27 H27 119.0
C27 C28 C29 120.7(4)
C27 C28 H28 119.7
C29 C28 H28 119.7
C42 C29 C30 118.6(3)
C42 C29 C28 119.8(4)
C30 C29 C28 121.6(4)
C31 C30 C29 121.1(4)
C31 C30 H30 119.4
C29 C30 H30 119.4
C30 C31 C32 120.8(4)
C30 C31 H31 119.6
C32 C31 H31 119.6
C31 C32 C43 119.9(3)
C31 C32 C33 121.5(4)
C43 C32 C33 118.6(4)
C34 C33 C32 121.3(4)
C34 C33 H33 119.4
C32 C33 H33 119.4
C33 C34 C35 121.8(4)
C33 C34 H34 119.1
C35 C34 H34 119.1
C36 C35 C44 118.7(4)
C36 C35 C34 122.8(4)
C44 C35 C34 118.4(3)
C37 C36 C35 121.5(4)
C37 C36 H36 119.3
C35 C36 H36 119.3
C36 C37 C38 119.5(4)
C36 C37 H37 120.2
C38 C37 H37 120.2
C37 C38 C39 122.4(4)
C37 C38 H38 118.8
C39 C38 H38 118.8
C38 C39 C44 117.9(3)
C38 C39 C40 123.3(4)
C44 C39 C40 118.8(3)
C23 C40 C41 117.8(4)
C23 C40 C39 122.2(4)
C41 C40 C39 120.0(3)
C40 C41 C26 120.5(4)
C40 C41 C42 120.6(3)
C26 C41 C42 118.8(3)
C29 C42 C43 120.4(4)
C29 C42 C41 120.0(3)
C43 C42 C41 119.5(3)
C32 C43 C44 120.8(3)
C32 C43 C42 119.1(3)
C44 C43 C42 120.1(3)
C39 C44 C43 120.9(3)
C39 C44 C35 120.0(3)
C43 C44 C35 119.1(3)
C51 C45 C46 121.2(3)
C51 C45 C50 121.1(3)
C46 C45 C50 117.7(3)
C47 C46 C45 121.4(4)
C47 C46 H46 119.3
C45 C46 H46 119.3
C46 C47 C48 120.6(4)
C46 C47 H47 119.7
C48 C47 H47 119.7
C54 C48 C49 121.2(3)
C54 C48 C47 121.1(3)
C49 C48 C47 117.8(3)
C50 C49 C48 121.1(4)
C50 C49 H49 119.4
C48 C49 H49 119.4
C49 C50 C45 121.5(4)
C49 C50 H50 119.3
C45 C50 H50 119.3
C45 C51 C52 122.9(3)
C45 C51 C53 121.4(3)
C52 C51 C53 115.7(3)
N1 C52 C51 179.6(5)
N2 C53 C51 179.1(4)
C48 C54 C55 122.5(3)
C48 C54 C56 122.2(3)
C55 C54 C56 115.3(3)
N3 C55 C54 177.9(4)
N4 C56 C54 178.5(4)

loop_
_geom_bond_atom_site_label_1
_geom_bond_atom_site_label_2
_geom_bond_distance
C1 C2 1.393(5)
C1 C18 1.395(5)
C1 H1 0.9300
C2 C3 1.375(5)
C2 H2 0.9300
C3 C4 1.395(5)
C3 H3 0.9300
C4 C19 1.423(5)
C4 C5 1.445(5)
C5 C6 1.335(5)
C5 H5 0.9300
C6 C7 1.429(5)
C6 H6 0.9300
C7 C8 1.406(5)
C7 C20 1.416(5)
C8 C9 1.367(5)
C8 H8 0.9300
C9 C10 1.413(5)
C9 H9 0.9300
C10 C21 1.402(5)
C10 C11 1.435(5)
C11 C12 1.357(5)
C11 H11 0.9300
C12 C13 1.424(5)
C12 H12 0.9300
C13 C14 1.396(5)
C13 C22 1.423(5)
C14 C15 1.367(5)
C14 H14 0.9300
C15 C16 1.383(5)
C15 H15 0.9300
C16 C17 1.392(5)
C16 H16 0.9300
C17 C22 1.421(5)
C17 C18 1.470(5)
C18 C19 1.424(5)
C19 C20 1.426(5)
C20 C21 1.420(5)
C21 C22 1.434(5)
C23 C24 1.382(5)
C23 C40 1.399(5)
C23 H23 0.9300
C24 C25 1.376(5)
C24 H24 0.9300
C25 C26 1.393(5)
C25 H25 0.9300
C26 C41 1.427(5)
C26 C27 1.430(5)
C27 C28 1.343(5)
C27 H27 0.9300
C28 C29 1.427(5)
C28 H28 0.9300
C29 C42 1.403(5)
C29 C30 1.424(5)
C30 C31 1.373(5)
C30 H30 0.9300
C31 C32 1.407(5)
C31 H31 0.9300
C32 C43 1.408(5)
C32 C33 1.427(5)
C33 C34 1.349(5)
C33 H33 0.9300
C34 C35 1.431(5)
C34 H34 0.9300
C35 C36 1.383(5)
C35 C44 1.428(5)
C36 C37 1.380(5)
C36 H36 0.9300
C37 C38 1.381(5)
C37 H37 0.9300
C38 C39 1.385(5)
C38 H38 0.9300
C39 C44 1.422(5)
C39 C40 1.467(5)
C40 C41 1.412(5)
C41 C42 1.436(5)
C42 C43 1.434(5)
C43 C44 1.427(5)
C45 C51 1.380(5)
C45 C46 1.432(5)
C45 C50 1.436(5)
C46 C47 1.350(5)
C46 H46 0.9300
C47 C48 1.448(5)
C47 H47 0.9300
C48 C54 1.383(5)
C48 C49 1.434(5)
C49 C50 1.341(5)
C49 H49 0.9300
C50 H50 0.9300
C51 C52 1.430(5)
C51 C53 1.433(5)
C52 N1 1.155(4)
C53 N2 1.155(5)
C54 C55 1.430(5)
C54 C56 1.436(5)
C55 N3 1.147(5)
C56 N4 1.147(4)
